data_4132848
loop_
_publ_author_name
'Sarma, Tridib'
'Kim, Gakhyun'
'Sen, Sajal'
'Cha, Won-Young'
'Duan, Zhiming'
'Moore, Matthew D.'
'Lynch, Vincent M.'
'Zhang, Zhan'
'Kim, Dongho'
'Sessler, Jonathan L.'

_publ_section_title
;
 Proton-Coupled Redox Switching in an Annulated \p-Extended Core-Modified
 Octaphyrin.
;
_journal_issue 38
_journal_name_full 'Journal of the American Chemical Society'
_journal_page_first 12111
_journal_page_last 12119
_journal_paper_doi 10.1021/jacs.8b06938
_journal_volume 140
_journal_year 2018
_chemical_formula_sum 'C42 H30 N2 S3'
_chemical_formula_weight 658.86
_space_group_crystal_system monoclinic
_space_group_IT_number 14
_space_group_name_Hall '-P 2yn'
_space_group_name_H-M_alt 'P 1 21/n 1'
_atom_sites_solution_hydrogens geom
_audit_creation_method SHELXL-2014/7
_audit_update_record
;
2018-06-03 deposited with the CCDC.
2018-06-03 downloaded from the CCDC.
;
_cell_angle_alpha 90
_cell_angle_beta 115.79(3)
_cell_angle_gamma 90
_cell_formula_units_Z 4
_cell_length_a 13.511(3)
_cell_length_b 27.674(6)
_cell_length_c 14.945(3)
_cell_measurement_reflns_used 65842
_cell_measurement_temperature 100(2)
_cell_measurement_theta_max 26.55
_cell_measurement_theta_min 1.55
_cell_volume 5031(2)
_computing_cell_refinement HKL3000
_computing_data_collection
;
marccd, control software for MarCCD-300 detector
;
_computing_data_reduction HKL3000
_computing_molecular_graphics 'Bruker SHELXTL'
_computing_publication_material 'Bruker SHELXTL'
_computing_structure_refinement 'SHELXL-2014/7 (Sheldrick, 2014)'
_computing_structure_solution 'SHELXS-97 (Sheldrick, 1990)'
_diffrn_ambient_temperature 100(2)
_diffrn_measured_fraction_theta_full 0.982
_diffrn_measured_fraction_theta_max 0.974
_diffrn_measurement_device_type
;
Shanghai Synchrotron Radiation Facility, beam line station 
BL17B equipped with a MarCCD-300 detector
;
_diffrn_measurement_method 'omega scans'
_diffrn_radiation_type synchrotron
_diffrn_radiation_wavelength 0.6525
_diffrn_reflns_av_R_equivalents 0.0353
_diffrn_reflns_av_unetI/netI 0.0390
_diffrn_reflns_Laue_measured_fraction_full 0.982
_diffrn_reflns_Laue_measured_fraction_max 0.974
_diffrn_reflns_limit_h_max 18
_diffrn_reflns_limit_h_min 0
_diffrn_reflns_limit_k_max 36
_diffrn_reflns_limit_k_min -36
_diffrn_reflns_limit_l_max 17
_diffrn_reflns_limit_l_min -20
_diffrn_reflns_number 23820
_diffrn_reflns_point_group_measured_fraction_full 0.982
_diffrn_reflns_point_group_measured_fraction_max 0.974
_diffrn_reflns_theta_full 23.048
_diffrn_reflns_theta_max 26.554
_diffrn_reflns_theta_min 1.545
_diffrn_source synchrotron
_exptl_absorpt_coefficient_mu 0.135
_exptl_absorpt_correction_T_max 0.997
_exptl_absorpt_correction_T_min 0.991
_exptl_absorpt_correction_type multi-scan
_exptl_absorpt_process_details
;
multi-scan from symmetry-related measurements
Sortav (Blessing 1995, 1997)
;
_exptl_crystal_colour purple
_exptl_crystal_density_diffrn 0.870
_exptl_crystal_density_method 'not measured'
_exptl_crystal_description prism
_exptl_crystal_F_000 1376
_exptl_crystal_size_max 0.065
_exptl_crystal_size_mid 0.040
_exptl_crystal_size_min 0.020
_refine_diff_density_max 0.967
_refine_diff_density_min -0.651
_refine_diff_density_rms 0.140
_refine_ls_extinction_method none
_refine_ls_goodness_of_fit_ref 1.089
_refine_ls_hydrogen_treatment constr
_refine_ls_matrix_type full
_refine_ls_number_parameters 430
_refine_ls_number_reflns 13193
_refine_ls_number_restraints 0
_refine_ls_restrained_S_all 1.089
_refine_ls_R_factor_all 0.1368
_refine_ls_R_factor_gt 0.1272
_refine_ls_shift/su_max 0.001
_refine_ls_shift/su_mean 0.000
_refine_ls_structure_factor_coef Fsqd
_refine_ls_weighting_details 'w=1/[\s^2^(Fo^2^)+(0.1301P)^2^+42.1761P] where P=(Fo^2^+2Fc^2^)/3'
_refine_ls_weighting_scheme calc
_refine_ls_wR_factor_gt 0.3594
_refine_ls_wR_factor_ref 0.3649
_reflns_Friedel_coverage 0.000
_reflns_number_gt 11373
_reflns_number_total 13193
_reflns_threshold_expression 'I > 2\s(I)'
_cod_data_source_file ja8b06938_si_004.cif
_cod_data_source_block a_sq
_cod_original_sg_symbol_H-M 'P 21/n'
_cod_database_code 4132848
_shelx_shelxl_version_number 2014/7
_shelx_space_group_comment
;
The symmetry employed for this shelxl refinement is uniquely defined
by the following loop, which should always be used as a source of
symmetry information in preference to the above space-group names.
They are only intended as comments.
;
_shelx_estimated_absorpt_t_min 0.991
_shelx_estimated_absorpt_t_max 0.997

loop_
_space_group_symop_operation_xyz
'x, y, z'
'-x+1/2, y+1/2, -z+1/2'
'-x, -y, -z'
'x-1/2, -y-1/2, z-1/2'

loop_
_atom_site_label
_atom_site_type_symbol
_atom_site_fract_x
_atom_site_fract_y
_atom_site_fract_z
_atom_site_U_iso_or_equiv
_atom_site_adp_type
_atom_site_occupancy
_atom_site_site_symmetry_order
_atom_site_calc_flag
_atom_site_refinement_flags_posn
_atom_site_refinement_flags_adp
S1 S -0.01436(11) 0.89496(5) 0.86432(10) 0.0289(3) Uani 1 1 d . .
S2 S 0.18899(13) 0.88619(5) 0.71780(12) 0.0375(3) Uani 1 1 d . .
S3 S 0.17300(11) 1.00814(5) 0.87827(10) 0.0286(3) Uani 1 1 d . .
N1 N 0.2518(4) 1.10964(17) 0.9357(4) 0.0329(10) Uani 1 1 d . .
N2 N 0.1736(4) 1.16116(17) 1.0796(4) 0.0316(9) Uani 1 1 d . .
C1 C -0.0368(5) 0.83928(19) 0.8039(4) 0.0302(10) Uani 1 1 d . .
C2 C 0.0294(5) 0.8330(2) 0.7537(4) 0.0314(11) Uani 1 1 d . .
H2 H 0.0296 0.8049 0.7173 0.038 Uiso 1 1 calc R U
C3 C 0.0937(5) 0.8729(2) 0.7645(4) 0.0320(11) Uani 1 1 d . .
C4 C 0.0815(4) 0.91036(19) 0.8211(4) 0.0287(10) Uani 1 1 d . .
C5 C 0.1481(5) 0.95074(19) 0.8261(4) 0.0293(10) Uani 1 1 d . .
C6 C 0.2110(5) 0.9421(2) 0.7742(5) 0.0334(11) Uani 1 1 d . .
C7 C 0.2750(5) 0.9813(2) 0.7722(4) 0.0330(11) Uani 1 1 d . .
H7 H 0.3217 0.9809 0.7396 0.040 Uiso 1 1 calc R U
C8 C 0.2625(4) 1.02093(19) 0.8234(4) 0.0273(10) Uani 1 1 d . .
C9 C 0.3138(5) 1.10646(19) 0.8813(4) 0.0304(10) Uani 1 1 d . .
C10 C 0.3757(5) 1.1500(2) 0.8882(4) 0.0338(11) Uani 1 1 d . .
H10 H 0.4220 1.1563 0.8566 0.041 Uiso 1 1 calc R U
C11 C 0.3541(5) 1.18041(19) 0.9496(4) 0.0298(10) Uani 1 1 d . .
C12 C 0.3932(4) 1.2292(2) 0.9855(4) 0.0308(10) Uani 1 1 d . .
C13 C 0.4648(5) 1.2536(2) 0.9541(4) 0.0339(11) Uani 1 1 d . .
H13 H 0.4900 1.2382 0.9110 0.041 Uiso 1 1 calc R U
C14 C 0.4976(5) 1.3003(2) 0.9869(5) 0.0371(12) Uani 1 1 d . .
H14 H 0.5499 1.3160 0.9702 0.044 Uiso 1 1 calc R U
C15 C 0.4552(5) 1.3246(2) 1.0436(5) 0.0383(12) Uani 1 1 d . .
H15 H 0.4721 1.3577 1.0600 0.046 Uiso 1 1 calc R U
C16 C 0.3869(5) 1.2994(2) 1.0766(5) 0.0365(12) Uani 1 1 d . .
H16 H 0.3607 1.3150 1.1188 0.044 Uiso 1 1 calc R U
C17 C 0.3576(5) 1.2522(2) 1.0481(4) 0.0326(11) Uani 1 1 d . .
C18 C 0.2850(4) 1.22511(19) 1.0806(4) 0.0292(10) Uani 1 1 d . .
C19 C 0.2458(5) 1.23717(19) 1.1485(4) 0.0311(10) Uani 1 1 d . .
H19 H 0.2624 1.2655 1.1882 0.037 Uiso 1 1 calc R U
C20 C 0.1745(5) 1.1982(2) 1.1472(4) 0.0308(10) Uani 1 1 d . .
C21 C 0.2396(5) 1.1778(2) 1.0426(4) 0.0325(11) Uani 1 1 d . .
C22 C 0.2785(5) 1.15399(19) 0.9771(4) 0.0302(10) Uani 1 1 d . .
C23 C 0.3172(5) 1.0661(2) 0.8295(4) 0.0309(10) Uani 1 1 d . .
C24 C -0.1147(4) 0.80325(19) 0.8001(4) 0.0277(10) Uani 1 1 d . .
C25 C 0.3820(5) 1.06786(19) 0.7711(4) 0.0308(10) Uani 1 1 d . .
C26 C 0.4907(5) 1.05193(19) 0.8103(4) 0.0300(10) Uani 1 1 d . .
C27 C 0.5447(5) 1.0514(2) 0.7482(5) 0.0367(12) Uani 1 1 d . .
H27 H 0.6188 1.0407 0.7747 0.044 Uiso 1 1 calc R U
C28 C 0.4945(5) 1.0656(2) 0.6519(5) 0.0376(12) Uani 1 1 d . .
C29 C 0.3850(5) 1.0825(2) 0.6123(4) 0.0364(12) Uani 1 1 d . .
H29 H 0.3487 1.0926 0.5450 0.044 Uiso 1 1 calc R U
C30 C 0.3303(6) 1.0843(2) 0.6732(5) 0.0431(15) Uani 1 1 d . .
C31 C 0.5468(5) 1.0334(2) 0.9154(4) 0.0379(12) Uani 1 1 d . .
H31A H 0.5252 0.9998 0.9174 0.057 Uiso 1 1 calc R U
H31B H 0.5250 1.0532 0.9582 0.057 Uiso 1 1 calc R U
H31C H 0.6267 1.0352 0.9390 0.057 Uiso 1 1 calc R U
C32 C 0.5552(8) 1.0657(3) 0.5856(7) 0.062(2) Uani 1 1 d . .
H32A H 0.6009 1.0948 0.5992 0.094 Uiso 1 1 calc R U
H32B H 0.5015 1.0655 0.5156 0.094 Uiso 1 1 calc R U
H32C H 0.6019 1.0370 0.5998 0.094 Uiso 1 1 calc R U
C33 C 0.2118(6) 1.1029(3) 0.6283(5) 0.0457(15) Uani 1 1 d . .
H33A H 0.1718 1.0873 0.6617 0.069 Uiso 1 1 calc R U
H33B H 0.1758 1.0952 0.5573 0.069 Uiso 1 1 calc R U
H33C H 0.2119 1.1379 0.6373 0.069 Uiso 1 1 calc R U
C34 C -0.1333(4) 0.7628(2) 0.7270(4) 0.0291(10) Uani 1 1 d . .
C35 C -0.2056(5) 0.7709(2) 0.6264(4) 0.0324(11) Uani 1 1 d . .
C36 C -0.2215(5) 0.7328(2) 0.5604(4) 0.0345(11) Uani 1 1 d . .
H36 H -0.2692 0.7377 0.4922 0.041 Uiso 1 1 calc R U
C37 C -0.1714(5) 0.6882(2) 0.5890(4) 0.0326(11) Uani 1 1 d . .
C38 C -0.1007(5) 0.6812(2) 0.6895(4) 0.0301(10) Uani 1 1 d . .
H38 H -0.0651 0.6509 0.7111 0.036 Uiso 1 1 calc R U
C39 C -0.0820(5) 0.7179(2) 0.7575(4) 0.0306(10) Uani 1 1 d . .
C40 C -0.2622(6) 0.8187(2) 0.5921(5) 0.0442(14) Uani 1 1 d . .
H40A H -0.2976 0.8196 0.5193 0.066 Uiso 1 1 calc R U
H40B H -0.2080 0.8448 0.6175 0.066 Uiso 1 1 calc R U
H40C H -0.3178 0.8228 0.6170 0.066 Uiso 1 1 calc R U
C41 C -0.1905(6) 0.6493(3) 0.5158(5) 0.0452(15) Uani 1 1 d . .
H41A H -0.2145 0.6200 0.5375 0.068 Uiso 1 1 calc R U
H41B H -0.1222 0.6427 0.5101 0.068 Uiso 1 1 calc R U
H41C H -0.2475 0.6594 0.4509 0.068 Uiso 1 1 calc R U
C42 C -0.0048(6) 0.7096(2) 0.8632(5) 0.0430(14) Uani 1 1 d . .
H42A H -0.0451 0.6965 0.8986 0.065 Uiso 1 1 calc R U
H42B H 0.0298 0.7403 0.8936 0.065 Uiso 1 1 calc R U
H42C H 0.0521 0.6866 0.8670 0.065 Uiso 1 1 calc R U

loop_
_atom_site_aniso_label
_atom_site_aniso_U_11
_atom_site_aniso_U_22
_atom_site_aniso_U_33
_atom_site_aniso_U_23
_atom_site_aniso_U_13
_atom_site_aniso_U_12
S1 0.0359(6) 0.0282(6) 0.0327(6) -0.0030(5) 0.0244(5) -0.0025(5)
S2 0.0513(8) 0.0300(7) 0.0516(8) -0.0096(6) 0.0414(7) -0.0075(6)
S3 0.0361(6) 0.0263(6) 0.0332(6) -0.0026(5) 0.0243(5) -0.0022(5)
N1 0.046(3) 0.032(2) 0.038(2) -0.0010(18) 0.034(2) -0.0001(19)
N2 0.037(2) 0.029(2) 0.039(2) -0.0047(18) 0.026(2) -0.0037(18)
C1 0.041(3) 0.025(2) 0.035(3) -0.0045(19) 0.026(2) 0.001(2)
C2 0.041(3) 0.027(3) 0.036(3) -0.007(2) 0.027(2) -0.010(2)
C3 0.041(3) 0.027(3) 0.042(3) -0.005(2) 0.030(2) -0.004(2)
C4 0.035(2) 0.030(3) 0.032(2) -0.0022(19) 0.024(2) -0.004(2)
C5 0.039(3) 0.025(2) 0.036(3) -0.0005(19) 0.028(2) -0.0020(19)
C6 0.040(3) 0.028(3) 0.047(3) 0.003(2) 0.033(3) 0.003(2)
C7 0.043(3) 0.029(3) 0.039(3) -0.001(2) 0.029(2) -0.003(2)
C8 0.031(2) 0.030(2) 0.031(2) 0.0044(19) 0.022(2) 0.0014(19)
C9 0.040(3) 0.026(2) 0.038(3) 0.001(2) 0.028(2) 0.000(2)
C10 0.040(3) 0.032(3) 0.040(3) 0.004(2) 0.028(2) -0.001(2)
C11 0.037(3) 0.024(2) 0.035(3) -0.0010(19) 0.021(2) -0.0021(19)
C12 0.034(2) 0.032(3) 0.032(2) -0.001(2) 0.019(2) -0.007(2)
C13 0.047(3) 0.029(3) 0.041(3) 0.001(2) 0.034(3) -0.004(2)
C14 0.042(3) 0.036(3) 0.044(3) 0.000(2) 0.029(3) -0.009(2)
C15 0.049(3) 0.032(3) 0.044(3) -0.003(2) 0.030(3) -0.006(2)
C16 0.041(3) 0.034(3) 0.040(3) -0.010(2) 0.024(2) -0.008(2)
C17 0.040(3) 0.030(3) 0.037(3) 0.001(2) 0.025(2) -0.005(2)
C18 0.034(2) 0.028(3) 0.032(2) 0.0003(19) 0.020(2) -0.0013(19)
C19 0.043(3) 0.025(2) 0.036(3) -0.0052(19) 0.026(2) -0.003(2)
C20 0.036(3) 0.031(3) 0.037(3) -0.005(2) 0.026(2) -0.005(2)
C21 0.045(3) 0.028(3) 0.034(3) -0.004(2) 0.026(2) -0.004(2)
C22 0.043(3) 0.025(2) 0.033(2) 0.0005(19) 0.026(2) 0.000(2)
C23 0.039(3) 0.029(3) 0.036(3) 0.002(2) 0.027(2) 0.005(2)
C24 0.033(2) 0.026(2) 0.027(2) -0.0016(18) 0.016(2) 0.0028(18)
C25 0.043(3) 0.022(2) 0.038(3) -0.0005(19) 0.028(2) -0.005(2)
C26 0.037(3) 0.027(3) 0.033(2) -0.0034(19) 0.022(2) -0.003(2)
C27 0.044(3) 0.034(3) 0.046(3) -0.001(2) 0.032(3) -0.001(2)
C28 0.048(3) 0.033(3) 0.047(3) -0.006(2) 0.035(3) -0.008(2)
C29 0.057(3) 0.032(3) 0.036(3) 0.005(2) 0.034(3) 0.006(2)
C30 0.067(4) 0.031(3) 0.054(4) 0.009(3) 0.047(3) 0.004(3)
C31 0.041(3) 0.044(3) 0.034(3) 0.009(2) 0.021(2) 0.001(2)
C32 0.104(7) 0.046(4) 0.077(5) 0.008(4) 0.076(5) 0.008(4)
C33 0.056(4) 0.042(4) 0.047(3) 0.010(3) 0.029(3) 0.012(3)
C34 0.035(3) 0.030(3) 0.029(2) -0.0040(19) 0.021(2) -0.003(2)
C35 0.037(3) 0.030(3) 0.034(3) -0.002(2) 0.019(2) -0.001(2)
C36 0.044(3) 0.035(3) 0.030(2) -0.002(2) 0.021(2) 0.000(2)
C37 0.035(3) 0.035(3) 0.033(3) -0.006(2) 0.020(2) -0.002(2)
C38 0.037(3) 0.027(3) 0.031(2) -0.0017(19) 0.019(2) -0.001(2)
C39 0.040(3) 0.032(3) 0.030(2) 0.001(2) 0.025(2) 0.000(2)
C40 0.053(4) 0.036(3) 0.038(3) 0.003(2) 0.015(3) 0.010(3)
C41 0.047(3) 0.045(4) 0.041(3) -0.014(3) 0.016(3) 0.000(3)
C42 0.049(3) 0.034(3) 0.040(3) -0.003(2) 0.013(3) 0.004(3)

loop_
_atom_type_symbol
_atom_type_description
_atom_type_scat_dispersion_real
_atom_type_scat_dispersion_imag
_atom_type_scat_source
C C 0.0030 0.0010 'International Tables Vol C Tables 4.2.6.8 and 6.1.1.4'
H H 0.0000 0.0000 'International Tables Vol C Tables 4.2.6.8 and 6.1.1.4'
N N 0.0050 0.0030 'International Tables Vol C Tables 4.2.6.8 and 6.1.1.4'
S S 0.1080 0.1050 'International Tables Vol C Tables 4.2.6.8 and 6.1.1.4'

loop_
_geom_angle_atom_site_label_1
_geom_angle_atom_site_label_2
_geom_angle_atom_site_label_3
_geom_angle
_geom_angle_site_symmetry_1
C4 S1 C1 90.8(3) .
C6 S2 C3 89.6(2) .
C5 S3 C8 90.7(2) .
C9 N1 C22 102.4(4) .
C21 N2 C20 104.2(4) .
C24 C1 C2 121.3(5) .
C24 C1 S1 126.4(4) .
C2 C1 S1 112.3(4) .
C3 C2 C1 110.7(5) .
C2 C3 C4 115.8(5) .
C2 C3 S2 131.3(4) .
C4 C3 S2 112.9(4) .
C3 C4 C5 112.3(4) .
C3 C4 S1 110.4(4) .
C5 C4 S1 137.3(4) .
C6 C5 C4 111.2(5) .
C6 C5 S3 111.1(4) .
C4 C5 S3 137.8(4) .
C5 C6 C7 114.3(5) .
C5 C6 S2 114.0(4) .
C7 C6 S2 131.5(4) .
C8 C7 C6 112.1(5) .
C7 C8 C23 122.7(4) .
C7 C8 S3 111.7(4) .
C23 C8 S3 125.6(4) .
C23 C9 N1 123.6(5) .
C23 C9 C10 124.1(5) .
N1 C9 C10 112.3(5) .
C11 C10 C9 106.0(5) .
C10 C11 C22 105.2(5) .
C10 C11 C12 131.6(5) .
C22 C11 C12 123.2(5) .
C17 C12 C13 119.7(5) .
C17 C12 C11 119.7(5) .
C13 C12 C11 120.6(5) .
C14 C13 C12 119.1(5) .
C13 C14 C15 121.0(5) .
C16 C15 C14 118.9(6) .
C17 C16 C15 120.3(5) .
C12 C17 C16 120.6(5) .
C12 C17 C18 118.0(5) .
C16 C17 C18 121.4(5) .
C19 C18 C21 105.9(5) .
C19 C18 C17 130.2(5) .
C21 C18 C17 123.8(5) .
C18 C19 C20 106.2(5) .
C24 C20 C19 125.4(5) 3_577
C24 C20 N2 124.4(5) 3_577
C19 C20 N2 110.2(4) .
N2 C21 C22 129.3(5) .
N2 C21 C18 113.4(5) .
C22 C21 C18 117.1(5) .
N1 C22 C21 128.1(5) .
N1 C22 C11 114.1(4) .
C21 C22 C11 117.9(5) .
C9 C23 C8 127.1(5) .
C9 C23 C25 118.6(5) .
C8 C23 C25 114.3(4) .
C20 C24 C1 127.8(5) 3_577
C20 C24 C34 116.6(5) 3_577
C1 C24 C34 115.7(4) .
C30 C25 C26 119.9(5) .
C30 C25 C23 118.2(5) .
C26 C25 C23 121.8(5) .
C27 C26 C25 118.7(5) .
C27 C26 C31 120.9(5) .
C25 C26 C31 120.3(5) .
C28 C27 C26 122.2(6) .
C27 C28 C29 119.3(5) .
C27 C28 C32 121.6(6) .
C29 C28 C32 119.0(6) .
C30 C29 C28 119.5(6) .
C25 C30 C29 120.3(6) .
C25 C30 C33 121.3(5) .
C29 C30 C33 118.3(6) .
C39 C34 C35 120.2(5) .
C39 C34 C24 121.4(5) .
C35 C34 C24 118.4(5) .
C36 C35 C34 117.2(5) .
C36 C35 C40 121.7(5) .
C34 C35 C40 121.1(5) .
C35 C36 C37 123.5(5) .
C36 C37 C38 118.0(5) .
C36 C37 C41 121.2(5) .
C38 C37 C41 120.8(5) .
C39 C38 C37 120.6(5) .
C38 C39 C34 120.5(5) .
C38 C39 C42 119.3(5) .
C34 C39 C42 120.2(5) .

loop_
_geom_bond_atom_site_label_1
_geom_bond_atom_site_label_2
_geom_bond_distance
_geom_bond_site_symmetry_2
S1 C4 1.734(5) .
S1 C1 1.745(5) .
S2 C6 1.726(6) .
S2 C3 1.750(5) .
S3 C5 1.736(5) .
S3 C8 1.767(5) .
N1 C9 1.401(6) .
N1 C22 1.351(7) .
N2 C21 1.319(7) .
N2 C20 1.435(7) .
C1 C24 1.433(7) .
C1 C2 1.405(7) .
C2 C3 1.372(7) .
C3 C4 1.391(7) .
C4 C5 1.416(7) .
C5 C6 1.397(7) .
C6 C7 1.395(8) .
C7 C8 1.389(7) .
C8 C23 1.435(8) .
C9 C23 1.371(7) .
C9 C10 1.444(8) .
C10 C11 1.366(7) .
C11 C22 1.452(7) .
C11 C12 1.465(7) .
C12 C17 1.379(8) .
C12 C13 1.416(7) .
C13 C14 1.385(8) .
C14 C15 1.386(8) .
C15 C16 1.407(8) .
C16 C17 1.379(8) .
C17 C18 1.475(7) .
C18 C19 1.373(7) .
C18 C21 1.454(8) .
C19 C20 1.441(7) .
C20 C24 1.353(7) 3_577
C21 C22 1.455(7) .
C23 C25 1.482(7) .
C24 C20 1.353(7) 3_577
C24 C34 1.506(7) .
C25 C30 1.395(9) .
C25 C26 1.395(8) .
C26 C27 1.408(7) .
C26 C31 1.506(8) .
C27 C28 1.356(9) .
C28 C29 1.413(9) .
C28 C32 1.537(8) .
C29 C30 1.400(7) .
C30 C33 1.531(10) .
C34 C39 1.400(8) .
C34 C35 1.409(8) .
C35 C36 1.395(8) .
C35 C40 1.502(8) .
C36 C37 1.382(8) .
C37 C38 1.399(8) .
C37 C41 1.476(8) .
C38 C39 1.380(7) .
C39 C42 1.483(8) .
